data_7110448
loop_
_publ_author_name
'Cosl\'edan, Fr\'ed\'eric'
'Hitchcock, Peter B.'
'Lappert, Michael F.'

_publ_section_title
;
 Synthesis and structures of neutral and cationic \b-diketiminatoaluminium
 methyls&#x2020;
;
_journal_issue 8
_journal_name_full 'Chemical Communications'
_journal_page_first 705
_journal_paper_doi 10.1039/a900003h
_journal_year 1999
_chemical_formula_structural '[AlMe2(Me3SiNCPhCHCPhNSiMe3)]'
_chemical_formula_sum 'C23 H35 Al N2 Si2'
_chemical_formula_weight 422.69
_chemical_name_systematic
; 

 ? 

;
_space_group_IT_number 2
_symmetry_cell_setting triclinic
_symmetry_space_group_name_Hall '-P 1'
_symmetry_space_group_name_H-M 'P -1'
_atom_sites_solution_hydrogens geom
_atom_sites_solution_primary direct
_atom_sites_solution_secondary difmap
_audit_creation_method SHELXL
_cell_angle_alpha 78.55(2)
_cell_angle_beta 79.90(3)
_cell_angle_gamma 74.84(3)
_cell_formula_units_Z 2
_cell_length_a 6.335(2)
_cell_length_b 12.139(3)
_cell_length_c 17.103(4)
_cell_measurement_reflns_used 25
_cell_measurement_temperature 173(2)
_cell_measurement_theta_max 10
_cell_measurement_theta_min 7
_cell_volume 1233.6(6)
_computing_cell_refinement 'Enraf-Nonius CAD4'
_computing_data_collection 'Enraf-Nonius CAD4'
_computing_molecular_graphics 'CAMERON (Watkin and Pearce,1993)'
_computing_publication_material SHELXL-93
_computing_structure_refinement 'SHELXL-93 (Sheldrick, 1993)'
_computing_structure_solution 'SHELXS-86 (Sheldrick, 1990)'
_diffrn_ambient_temperature 173(2)
_diffrn_measurement_device ' Enraf-Nonius CAD4'
_diffrn_measurement_method \w--2\q
_diffrn_radiation_monochromator graphite
_diffrn_radiation_source 'fine-focus sealed tube'
_diffrn_radiation_type MoK\a
_diffrn_radiation_wavelength 0.71073
_diffrn_reflns_av_R_equivalents 0.0000
_diffrn_reflns_av_sigmaI/netI 0.0816
_diffrn_reflns_limit_h_max 7
_diffrn_reflns_limit_h_min 0
_diffrn_reflns_limit_k_max 14
_diffrn_reflns_limit_k_min -13
_diffrn_reflns_limit_l_max 20
_diffrn_reflns_limit_l_min -19
_diffrn_reflns_number 4338
_diffrn_reflns_theta_max 25.00
_diffrn_reflns_theta_min 2.30
_diffrn_standards_decay_% 0
_diffrn_standards_interval_time 120
_diffrn_standards_number 2
_exptl_absorpt_coefficient_mu 0.190
_exptl_absorpt_correction_type none
_exptl_crystal_density_diffrn 1.138
_exptl_crystal_F_000 456
_exptl_crystal_size_max 0.30
_exptl_crystal_size_mid 0.20
_exptl_crystal_size_min 0.05
_refine_diff_density_max 0.615
_refine_diff_density_min -0.784
_refine_diff_density_rms 0.122
_refine_ls_extinction_method none
_refine_ls_goodness_of_fit_all 1.043
_refine_ls_goodness_of_fit_obs 1.043
_refine_ls_hydrogen_treatment riding
_refine_ls_matrix_type full
_refine_ls_number_parameters 253
_refine_ls_number_reflns 4338
_refine_ls_number_restraints 0
_refine_ls_restrained_S_all 1.043
_refine_ls_restrained_S_obs 1.043
_refine_ls_R_factor_all 0.1143
_refine_ls_R_factor_obs 0.0787
_refine_ls_shift/esd_max -0.001
_refine_ls_shift/esd_mean 0.000
_refine_ls_structure_factor_coef Fsqd
_refine_ls_weighting_details 'w=1/[\s^2^(Fo^2^)+(0.1365P)^2^+1.2933P] where P=(Fo^2^+2Fc^2^)/3'
_refine_ls_weighting_scheme calc
_refine_ls_wR_factor_all 0.2354
_refine_ls_wR_factor_obs 0.1955
_reflns_number_observed 3026
_reflns_number_total 4338
_reflns_observed_criterion >2sigma(I)
_cod_data_source_file 900003hsup1.cif
_cod_data_source_block mfl1
_cod_depositor_comments
;
The following automatic conversions were performed:

'_refine_ls_weighting_scheme' value 'calc
w=1/[\s^2^(Fo^2^)+(0.1365P)^2^+1.2933P] where P=(Fo^2^+2Fc^2^)/3' was
changed to 'calc'. New tag '_refine_ls_weighting_details' was
created. The value of the new tag was set to
'w=1/[\s^2^(Fo^2^)+(0.1365P)^2^+1.2933P] where P=(Fo^2^+2Fc^2^)/3'.

Automatic conversion script
Id: cif_fix_values 3143 2015-03-26 13:38:13Z robertas 
;
_cod_original_sg_symbol_H-M P-1
_cod_database_code 7110448

loop_
_symmetry_equiv_pos_as_xyz
'x, y, z'
'-x, -y, -z'

loop_
_atom_site_aniso_label
_atom_site_aniso_U_11
_atom_site_aniso_U_22
_atom_site_aniso_U_33
_atom_site_aniso_U_23
_atom_site_aniso_U_13
_atom_site_aniso_U_12
Si1 0.0218(7) 0.0266(7) 0.0203(7) -0.0028(5) -0.0040(5) 0.0037(5)
Si2 0.0206(7) 0.0134(6) 0.0308(7) -0.0078(5) -0.0067(5) 0.0072(5)
Al 0.0194(7) 0.0131(7) 0.0267(7) -0.0051(5) -0.0040(6) 0.0039(5)
N1 0.019(2) 0.013(2) 0.024(2) -0.0008(15) -0.006(2) 0.0027(15)
N2 0.016(2) 0.015(2) 0.028(2) -0.008(2) -0.004(2) 0.0050(15)
C1 0.018(2) 0.017(2) 0.024(2) -0.006(2) -0.004(2) 0.002(2)
C2 0.024(2) 0.014(2) 0.022(2) -0.003(2) -0.005(2) 0.008(2)
C3 0.021(2) 0.013(2) 0.028(2) -0.007(2) -0.009(2) 0.006(2)
C4 0.031(3) 0.013(2) 0.022(2) -0.004(2) -0.011(2) 0.007(2)
C5 0.041(3) 0.020(2) 0.027(3) -0.005(2) -0.006(2) 0.004(2)
C6 0.080(5) 0.015(2) 0.039(3) -0.003(2) -0.019(3) -0.017(3)
C7 0.076(5) 0.008(2) 0.044(3) -0.011(2) -0.024(3) 0.009(3)
C8 0.054(4) 0.025(3) 0.031(3) -0.013(2) -0.011(3) 0.020(3)
C9 0.027(3) 0.024(2) 0.029(3) -0.009(2) -0.010(2) 0.010(2)
C10 0.031(3) 0.013(2) 0.026(2) -0.008(2) -0.006(2) 0.009(2)
C11 0.034(3) 0.026(3) 0.034(3) -0.011(2) -0.014(2) 0.015(2)
C12 0.054(4) 0.036(3) 0.031(3) -0.015(2) -0.019(3) 0.017(3)
C13 0.066(4) 0.034(3) 0.019(3) 0.001(2) -0.002(3) 0.010(3)
C14 0.057(4) 0.029(3) 0.030(3) -0.001(2) 0.006(3) -0.002(3)
C15 0.042(3) 0.020(2) 0.032(3) -0.008(2) 0.001(2) -0.003(2)
C16 0.035(3) 0.021(3) 0.046(3) -0.001(2) -0.002(2) -0.005(2)
C17 0.024(3) 0.030(3) 0.038(3) -0.008(2) -0.004(2) 0.004(2)
C18 0.034(3) 0.070(4) 0.030(3) -0.008(3) -0.005(2) -0.010(3)
C19 0.045(3) 0.029(3) 0.041(3) 0.000(2) -0.021(3) 0.006(2)
C20 0.036(3) 0.034(3) 0.029(3) -0.008(2) -0.009(2) 0.007(2)
C21 0.020(3) 0.024(3) 0.044(3) -0.011(2) -0.004(2) 0.010(2)
C22 0.032(3) 0.023(3) 0.048(3) -0.014(2) -0.006(2) -0.001(2)
C23 0.031(3) 0.029(3) 0.042(3) -0.005(2) -0.010(2) 0.016(2)

loop_
_atom_site_label
_atom_site_type_symbol
_atom_site_fract_x
_atom_site_fract_y
_atom_site_fract_z
_atom_site_U_iso_or_equiv
_atom_site_thermal_displace_type
_atom_site_occupancy
_atom_site_calc_flag
_atom_site_refinement_flags
Si1 Si 0.9477(2) 0.70828(11) 0.08192(8) 0.0247(4) Uani 1 d .
Si2 Si 0.7056(2) 0.95096(10) 0.34298(8) 0.0227(4) Uani 1 d .
Al Al 1.0957(2) 0.80723(11) 0.22317(8) 0.0208(4) Uani 1 d .
N1 N 0.9998(6) 0.6953(3) 0.1822(2) 0.0199(8) Uani 1 d .
N2 N 0.8747(6) 0.8203(3) 0.3161(2) 0.0206(8) Uani 1 d .
C1 C 0.9815(7) 0.6060(4) 0.2403(3) 0.0203(10) Uani 1 d .
C2 C 0.9416(7) 0.6131(4) 0.3221(3) 0.0222(10) Uani 1 d .
H2 H 0.9636(7) 0.5419(4) 0.3582(3) 0.027 Uiso 1 calc R
C3 C 0.8722(7) 0.7145(4) 0.3568(3) 0.0213(10) Uani 1 d .
C4 C 1.0121(8) 0.4885(4) 0.2203(3) 0.0231(10) Uani 1 d .
C5 C 0.8547(9) 0.4276(4) 0.2451(3) 0.0310(12) Uani 1 d .
H5 H 0.7206(9) 0.4594(4) 0.2760(3) 0.037 Uiso 1 calc R
C6 C 0.8918(11) 0.3159(4) 0.2244(3) 0.0420(15) Uani 1 d .
H6 H 0.7803(11) 0.2736(4) 0.2397(3) 0.050 Uiso 1 calc R
C7 C 1.0882(11) 0.2697(4) 0.1825(3) 0.044(2) Uani 1 d .
H7 H 1.1142(11) 0.1945(4) 0.1693(3) 0.052 Uiso 1 calc R
C8 C 1.2465(10) 0.3304(4) 0.1596(3) 0.0405(15) Uani 1 d .
H8 H 1.3830(10) 0.2967(4) 0.1309(3) 0.049 Uiso 1 calc R
C9 C 1.2133(8) 0.4399(4) 0.1773(3) 0.0284(11) Uani 1 d .
H9 H 1.3250(8) 0.4819(4) 0.1605(3) 0.034 Uiso 1 calc R
C10 C 0.7974(8) 0.6982(4) 0.4451(3) 0.0250(11) Uani 1 d .
C11 C 0.9008(9) 0.7378(4) 0.4951(3) 0.0333(12) Uani 1 d .
H11 H 1.0169(9) 0.7755(4) 0.4731(3) 0.040 Uiso 1 calc R
C12 C 0.8342(10) 0.7220(5) 0.5772(3) 0.0424(15) Uani 1 d .
H12 H 0.9078(10) 0.7473(5) 0.6117(3) 0.051 Uiso 1 calc R
C13 C 0.6637(11) 0.6704(5) 0.6093(3) 0.045(2) Uani 1 d .
H13 H 0.6163(11) 0.6622(5) 0.6656(3) 0.054 Uiso 1 calc R
C14 C 0.5602(11) 0.6300(5) 0.5599(3) 0.0422(14) Uani 1 d .
H14 H 0.4425(11) 0.5935(5) 0.5820(3) 0.051 Uiso 1 calc R
C15 C 0.6296(9) 0.6434(4) 0.4782(3) 0.0321(12) Uani 1 d .
H15 H 0.5607(9) 0.6143(4) 0.4443(3) 0.039 Uiso 1 calc R
C16 C 1.1156(9) 0.9511(4) 0.1487(3) 0.0356(12) Uani 1 d .
H16C H 1.1659(9) 1.0020(4) 0.1755(3) 0.053 Uiso 1 calc R
H16B H 0.9700(9) 0.9900(4) 0.1324(3) 0.053 Uiso 1 calc R
H16A H 1.2206(9) 0.9330(4) 0.1010(3) 0.053 Uiso 1 calc R
C17 C 1.3778(8) 0.7301(4) 0.2623(3) 0.0321(12) Uani 1 d .
H17C H 1.4320(8) 0.7851(4) 0.2838(3) 0.048 Uiso 1 calc R
H17B H 1.4849(8) 0.7014(4) 0.2178(3) 0.048 Uiso 1 calc R
H17A H 1.3581(8) 0.6651(4) 0.3049(3) 0.048 Uiso 1 calc R
C18 C 1.2082(10) 0.7003(6) 0.0127(3) 0.0453(15) Uani 1 d .
H18C H 1.2825(10) 0.7575(6) 0.0212(3) 0.068 Uiso 1 calc R
H18B H 1.1761(10) 0.7165(6) -0.0431(3) 0.068 Uiso 1 calc R
H18A H 1.3041(10) 0.6227(6) 0.0231(3) 0.068 Uiso 1 calc R
C19 C 0.7609(10) 0.8521(5) 0.0574(3) 0.0401(14) Uani 1 d .
H19C H 0.6224(10) 0.8568(5) 0.0940(3) 0.060 Uiso 1 calc R
H19B H 0.7303(10) 0.8632(5) 0.0018(3) 0.060 Uiso 1 calc R
H19A H 0.8312(10) 0.9124(5) 0.0635(3) 0.060 Uiso 1 calc R
C20 C 0.8036(9) 0.6013(5) 0.0673(3) 0.0351(12) Uani 1 d .
H20C H 0.6660(9) 0.6066(5) 0.1044(3) 0.053 Uiso 1 calc R
H20B H 0.8982(9) 0.5234(5) 0.0779(3) 0.053 Uiso 1 calc R
H20A H 0.7702(9) 0.6172(5) 0.0117(3) 0.053 Uiso 1 calc R
C21 C 0.4653(8) 0.9330(4) 0.4181(3) 0.0312(12) Uani 1 d .
H21C H 0.3797(8) 0.8898(4) 0.3987(3) 0.047 Uiso 1 calc R
H21B H 0.3726(8) 1.0092(4) 0.4265(3) 0.047 Uiso 1 calc R
H21A H 0.5159(8) 0.8904(4) 0.4690(3) 0.047 Uiso 1 calc R
C22 C 0.8731(9) 1.0323(4) 0.3769(3) 0.0343(12) Uani 1 d .
H22C H 0.9997(9) 1.0406(4) 0.3360(3) 0.051 Uiso 1 calc R
H22B H 0.9257(9) 0.9903(4) 0.4277(3) 0.051 Uiso 1 calc R
H22A H 0.7826(9) 1.1091(4) 0.3851(3) 0.051 Uiso 1 calc R
C23 C 0.5883(9) 1.0377(5) 0.2513(3) 0.0379(13) Uani 1 d .
H23C H 0.7086(9) 1.0505(5) 0.2086(3) 0.057 Uiso 1 calc R
H23B H 0.4972(9) 1.1123(5) 0.2638(3) 0.057 Uiso 1 calc R
H23A H 0.4975(9) 0.9958(5) 0.2333(3) 0.057 Uiso 1 calc R

loop_
_atom_type_symbol
_atom_type_description
_atom_type_scat_dispersion_real
_atom_type_scat_dispersion_imag
_atom_type_scat_source
C C 0.0033 0.0016 'International Tables Vol C Tables 4.2.6.8 and 6.1.1.4'
H H 0.0000 0.0000 'International Tables Vol C Tables 4.2.6.8 and 6.1.1.4'
Al Al 0.0645 0.0514 'International Tables Vol C Tables 4.2.6.8 and 6.1.1.4'
N N 0.0061 0.0033 'International Tables Vol C Tables 4.2.6.8 and 6.1.1.4'
Si Si 0.0817 0.0704 'International Tables Vol C Tables 4.2.6.8 and 6.1.1.4'

loop_
_geom_angle_atom_site_label_1
_geom_angle_atom_site_label_2
_geom_angle_atom_site_label_3
_geom_angle
N1 Si1 C18 110.0(2)
N1 Si1 C20 113.9(2)
C18 Si1 C20 110.5(3)
N1 Si1 C19 107.0(2)
C18 Si1 C19 109.1(3)
C20 Si1 C19 106.2(3)
N2 Si2 C21 114.1(2)
N2 Si2 C22 109.9(2)
C21 Si2 C22 111.1(2)
N2 Si2 C23 107.4(2)
C21 Si2 C23 105.2(2)
C22 Si2 C23 108.8(3)
N1 Al N2 97.1(2)
N1 Al C17 107.3(2)
N2 Al C17 107.2(2)
N1 Al C16 116.1(2)
N2 Al C16 116.6(2)
C17 Al C16 111.3(2)
C1 N1 Si1 125.5(3)
C1 N1 Al 109.5(3)
Si1 N1 Al 125.0(2)
C3 N2 Si2 125.8(3)
C3 N2 Al 108.9(3)
Si2 N2 Al 125.3(2)
N1 C1 C2 124.0(4)
N1 C1 C4 120.5(4)
C2 C1 C4 115.5(4)
C1 C2 C3 126.8(4)
N2 C3 C2 124.2(4)
N2 C3 C10 120.1(4)
C2 C3 C10 115.7(4)
C5 C4 C9 120.3(4)
C5 C4 C1 121.6(4)
C9 C4 C1 118.1(4)
C4 C5 C6 119.4(5)
C7 C6 C5 119.6(5)
C8 C7 C6 120.4(5)
C7 C8 C9 121.3(5)
C8 C9 C4 119.0(5)
C15 C10 C11 119.2(5)
C15 C10 C3 121.7(4)
C11 C10 C3 119.1(5)
C10 C11 C12 119.6(6)
C13 C12 C11 120.7(5)
C12 C13 C14 120.0(5)
C15 C14 C13 119.3(6)
C10 C15 C14 121.1(5)

loop_
_geom_bond_atom_site_label_1
_geom_bond_atom_site_label_2
_geom_bond_distance
Si1 N1 1.773(4)
Si1 C18 1.847(6)
Si1 C20 1.847(6)
Si1 C19 1.851(5)
Si2 N2 1.761(4)
Si2 C21 1.842(5)
Si2 C22 1.852(5)
Si2 C23 1.860(5)
Al N1 1.914(4)
Al N2 1.928(4)
Al C17 1.953(5)
Al C16 1.966(5)
N1 C1 1.331(6)
N2 C3 1.336(6)
C1 C2 1.394(6)
C1 C4 1.489(6)
C2 C3 1.406(6)
C3 C10 1.490(6)
C4 C5 1.354(7)
C4 C9 1.401(7)
C5 C6 1.419(7)
C6 C7 1.363(9)
C7 C8 1.355(8)
C8 C9 1.376(7)
C10 C15 1.380(7)
C10 C11 1.384(7)
C11 C12 1.385(7)
C12 C13 1.368(9)
C13 C14 1.382(8)
C14 C15 1.380(7)
